data_4113521
loop_
_publ_author_name
'Weishi Miao'
'Wenshuo Lu'
'Tak Hang Chan'

_publ_section_title
;
 Remarkable 1,6-Acyclic Diastereoselection in the Coupling of a Novel
 Butadienyl Di-indium Compound with Aldehydes
;
_journal_name_full 'Journal of the American Chemical Society'
_journal_page_first 2412
_journal_page_last 2413
_journal_paper_doi 10.1021/ja0295467
_journal_volume 125
_journal_year 2003
_chemical_formula_moiety 'C16 H30 O2'
_chemical_formula_sum 'C16 H30 O2'
_chemical_formula_weight 254.40
_chemical_name_systematic
; 
 ? 
;
_space_group_IT_number 14
_symmetry_cell_setting monoclinic
_symmetry_space_group_name_Hall '-P 2ybc'
_symmetry_space_group_name_H-M 'P 1 21/c 1'
_atom_sites_solution_hydrogens geom
_atom_sites_solution_primary direct
_atom_sites_solution_secondary difmap
_audit_creation_method SHELXL-97
_cell_angle_alpha 90.00
_cell_angle_beta 90.0420(10)
_cell_angle_gamma 90.00
_cell_formula_units_Z 4
_cell_length_a 5.2036(1)
_cell_length_b 8.4948(1)
_cell_length_c 36.9415(4)
_cell_measurement_reflns_used 9271
_cell_measurement_temperature 295(2)
_cell_measurement_theta_max 145.71
_cell_measurement_theta_min 4.78
_cell_volume 1632.94(4)
_computing_cell_refinement 'Bruker SMART'
_computing_data_collection 'Bruker SMART'
_computing_data_reduction 'Bruker SHELXTL'
_computing_molecular_graphics 'Bruker SHELXTL'
_computing_publication_material 'Bruker SHELXTL'
_computing_structure_refinement 'SHELXL-97 (Sheldrick, 1997)'
_computing_structure_solution 'SHELXS-97 (Sheldrick, 1990)'
_diffrn_ambient_temperature 295(2)
_diffrn_detector_area_resol_mean 5.5
_diffrn_measured_fraction_theta_full 0.990
_diffrn_measured_fraction_theta_max 0.990
_diffrn_measurement_device_type 'Bruker AXS SMART 2K/Platform'
_diffrn_measurement_method 'omega scans'
_diffrn_radiation_monochromator graphite
_diffrn_radiation_source 'normal-focus sealed tube'
_diffrn_radiation_type CuK\a
_diffrn_radiation_wavelength 1.54178
_diffrn_reflns_av_R_equivalents 0.0386
_diffrn_reflns_av_sigmaI/netI 0.0223
_diffrn_reflns_limit_h_max 6
_diffrn_reflns_limit_h_min -6
_diffrn_reflns_limit_k_max 10
_diffrn_reflns_limit_k_min -10
_diffrn_reflns_limit_l_max 44
_diffrn_reflns_limit_l_min -45
_diffrn_reflns_number 15818
_diffrn_reflns_theta_full 73.02
_diffrn_reflns_theta_max 73.02
_diffrn_reflns_theta_min 2.39
_diffrn_standards_decay_% none
_diffrn_standards_number 92
_exptl_absorpt_coefficient_mu 0.506
_exptl_absorpt_correction_T_max 0.9339
_exptl_absorpt_correction_T_min 0.8492
_exptl_absorpt_correction_type multi-scan
_exptl_absorpt_process_details 'SADABS (Sheldrick, 1996)'
_exptl_crystal_colour colourless
_exptl_crystal_density_diffrn 1.035
_exptl_crystal_description prism
_exptl_crystal_F_000 568
_exptl_crystal_size_max 0.33
_exptl_crystal_size_mid 0.30
_exptl_crystal_size_min 0.14
_refine_diff_density_max 0.202
_refine_diff_density_min -0.183
_refine_diff_density_rms 0.049
_refine_ls_extinction_method none
_refine_ls_goodness_of_fit_ref 1.006
_refine_ls_hydrogen_treatment mixed
_refine_ls_matrix_type full
_refine_ls_number_parameters 167
_refine_ls_number_reflns 3238
_refine_ls_number_restraints 0
_refine_ls_restrained_S_all 1.006
_refine_ls_R_factor_all 0.0713
_refine_ls_R_factor_gt 0.0552
_refine_ls_shift/su_max 0.000
_refine_ls_shift/su_mean 0.000
_refine_ls_structure_factor_coef Fsqd
_refine_ls_weighting_details 'calc w=1/[\s^2^(Fo^2^)+(0.1193P)^2^+0.0000P] where P=(Fo^2^+2Fc^2^)/3'
_refine_ls_weighting_scheme calc
_refine_ls_wR_factor_gt 0.1634
_refine_ls_wR_factor_ref 0.1749
_reflns_number_gt 2235
_reflns_number_total 3238
_reflns_threshold_expression >2sigma(I)
_cod_data_source_file ja0295467-4_s4.cif
_cod_data_source_block chan20
_cod_database_code 4113521

loop_
_symmetry_equiv_pos_as_xyz
'x, y, z'
'-x, y+1/2, -z+1/2'
'-x, -y, -z'
'x, -y-1/2, z-1/2'

loop_
_atom_site_label
_atom_site_type_symbol
_atom_site_fract_x
_atom_site_fract_y
_atom_site_fract_z
_atom_site_U_iso_or_equiv
_atom_site_adp_type
_atom_site_occupancy
_atom_site_symmetry_multiplicity
_atom_site_calc_flag
_atom_site_refinement_flags
O1 O 1.16277(15) 0.37275(10) 0.30431(3) 0.0473(3) Uani 1 1 d .
H1 H 1.0375 0.3181 0.2995 0.071 Uiso 1 1 calc R
O2 O 0.33734(15) 0.72695(10) 0.19533(3) 0.0466(3) Uani 1 1 d .
H2 H 0.4627 0.7826 0.1995 0.070 Uiso 1 1 calc R
C1 C 1.7475(4) 0.5821(4) 0.46129(6) 0.1193(9) Uani 1 1 d .
H1A H 1.9112 0.5949 0.4497 0.179 Uiso 1 1 calc R
H1B H 1.7688 0.5222 0.4831 0.179 Uiso 1 1 calc R
H1C H 1.6778 0.6837 0.4671 0.179 Uiso 1 1 calc R
C2 C 1.5672(4) 0.4970(3) 0.43625(5) 0.0882(6) Uani 1 1 d .
H2A H 1.4050 0.4806 0.4486 0.106 Uiso 1 1 calc R
H2B H 1.6388 0.3943 0.4307 0.106 Uiso 1 1 calc R
C3 C 1.5172(3) 0.5836(2) 0.40123(4) 0.0639(5) Uani 1 1 d .
H3A H 1.6792 0.5980 0.3887 0.077 Uiso 1 1 calc R
H3B H 1.4495 0.6871 0.4068 0.077 Uiso 1 1 calc R
C4 C 1.3306(3) 0.5000(2) 0.37611(4) 0.0565(4) Uani 1 1 d .
H4A H 1.1682 0.4852 0.3885 0.068 Uiso 1 1 calc R
H4B H 1.3983 0.3968 0.3702 0.068 Uiso 1 1 calc R
C5 C 1.2844(2) 0.59213(16) 0.34121(3) 0.0444(3) Uani 1 1 d .
H5A H 1.2356 0.6989 0.3474 0.053 Uiso 1 1 calc R
H5B H 1.4444 0.5975 0.3278 0.053 Uiso 1 1 calc R
C6 C 1.0789(2) 0.52269(14) 0.31681(3) 0.0366(3) Uani 1 1 d .
H6 H 0.9197 0.5098 0.3307 0.044 Uiso 1 1 calc R
C7 C 1.0284(2) 0.63271(15) 0.28462(3) 0.0402(3) Uani 1 1 d .
H7A H 0.9765 0.7349 0.2938 0.048 Uiso 1 1 calc R
H7B H 1.1873 0.6468 0.2713 0.048 Uiso 1 1 calc R
C8 C 0.8306(2) 0.57468(14) 0.25982(3) 0.0390(3) Uani 1 1 d .
C9 C 0.6700(2) 0.52536(14) 0.23987(3) 0.0392(3) Uani 1 1 d .
C10 C 0.4710(2) 0.46697(15) 0.21519(3) 0.0408(3) Uani 1 1 d .
H10A H 0.3123 0.4534 0.2286 0.049 Uiso 1 1 calc R
H10B H 0.5224 0.3646 0.2061 0.049 Uiso 1 1 calc R
C11 C 0.4209(2) 0.57672(15) 0.18302(3) 0.0373(3) Uani 1 1 d .
H11 H 0.5801 0.5893 0.1692 0.045 Uiso 1 1 calc R
C12 C 0.2150(2) 0.50773(16) 0.15856(3) 0.0443(3) Uani 1 1 d .
H12A H 0.0549 0.5029 0.1719 0.053 Uiso 1 1 calc R
H12B H 0.2631 0.4007 0.1524 0.053 Uiso 1 1 calc R
C13 C 0.1692(3) 0.5987(2) 0.12369(4) 0.0554(4) Uani 1 1 d .
H13A H 0.1028 0.7023 0.1296 0.067 Uiso 1 1 calc R
H13B H 0.3318 0.6126 0.1113 0.067 Uiso 1 1 calc R
C14 C -0.0185(3) 0.5160(2) 0.09854(4) 0.0616(4) Uani 1 1 d .
H14A H 0.0483 0.4122 0.0930 0.074 Uiso 1 1 calc R
H14B H -0.1802 0.5021 0.1112 0.074 Uiso 1 1 calc R
C15 C -0.0700(4) 0.6013(3) 0.06352(5) 0.0820(6) Uani 1 1 d .
H15A H -0.1370 0.7052 0.0690 0.098 Uiso 1 1 calc R
H15B H 0.0911 0.6149 0.0507 0.098 Uiso 1 1 calc R
C16 C -0.2570(4) 0.5174(3) 0.03912(5) 0.1035(8) Uani 1 1 d .
H16A H -0.1891 0.4160 0.0327 0.155 Uiso 1 1 calc R
H16B H -0.2835 0.5784 0.0176 0.155 Uiso 1 1 calc R
H16C H -0.4178 0.5042 0.0515 0.155 Uiso 1 1 calc R

loop_
_atom_site_aniso_label
_atom_site_aniso_U_11
_atom_site_aniso_U_22
_atom_site_aniso_U_33
_atom_site_aniso_U_23
_atom_site_aniso_U_13
_atom_site_aniso_U_12
O1 0.0444(5) 0.0328(5) 0.0648(6) -0.0025(4) -0.0166(4) 0.0026(4)
O2 0.0433(5) 0.0326(5) 0.0640(6) -0.0031(4) -0.0160(4) 0.0020(4)
C1 0.1125(17) 0.178(3) 0.0680(13) -0.0104(15) -0.0460(12) -0.0022(18)
C2 0.0913(14) 0.1181(18) 0.0553(10) 0.0058(10) -0.0296(9) -0.0005(12)
C3 0.0623(9) 0.0801(12) 0.0493(9) -0.0056(8) -0.0199(7) 0.0012(8)
C4 0.0601(9) 0.0642(10) 0.0451(8) 0.0025(7) -0.0183(6) -0.0027(7)
C5 0.0455(7) 0.0442(7) 0.0435(7) -0.0033(6) -0.0135(6) -0.0005(6)
C6 0.0327(6) 0.0363(6) 0.0409(7) -0.0022(5) -0.0067(5) 0.0022(5)
C7 0.0432(7) 0.0326(6) 0.0446(7) -0.0024(5) -0.0128(5) 0.0011(5)
C8 0.0407(7) 0.0339(6) 0.0424(7) 0.0023(5) -0.0103(5) 0.0034(5)
C9 0.0410(7) 0.0349(7) 0.0417(7) 0.0016(5) -0.0101(5) 0.0047(5)
C10 0.0436(7) 0.0320(6) 0.0468(7) -0.0024(5) -0.0129(5) 0.0003(5)
C11 0.0335(6) 0.0375(7) 0.0410(7) -0.0034(5) -0.0088(5) 0.0026(5)
C12 0.0431(7) 0.0443(7) 0.0454(7) -0.0044(6) -0.0140(6) -0.0005(6)
C13 0.0562(9) 0.0635(10) 0.0465(8) 0.0018(7) -0.0178(6) -0.0018(7)
C14 0.0592(9) 0.0756(11) 0.0500(9) -0.0058(8) -0.0183(7) -0.0010(8)
C15 0.0900(13) 0.1004(15) 0.0555(10) 0.0035(10) -0.0297(9) 0.0000(11)
C16 0.0977(15) 0.152(2) 0.0608(12) -0.0036(13) -0.0388(11) -0.0079(14)

loop_
_atom_type_symbol
_atom_type_description
_atom_type_scat_dispersion_real
_atom_type_scat_dispersion_imag
_atom_type_scat_source
C C 0.0181 0.0091 'International Tables Vol C Tables 4.2.6.8 and 6.1.1.4'
H H 0.0000 0.0000 'International Tables Vol C Tables 4.2.6.8 and 6.1.1.4'
O O 0.0492 0.0322 'International Tables Vol C Tables 4.2.6.8 and 6.1.1.4'

loop_
_geom_angle_atom_site_label_1
_geom_angle_atom_site_label_2
_geom_angle_atom_site_label_3
_geom_angle
C6 O1 H1 109.5
C11 O2 H2 109.5
C2 C1 H1A 109.5
C2 C1 H1B 109.5
H1A C1 H1B 109.5
C2 C1 H1C 109.5
H1A C1 H1C 109.5
H1B C1 H1C 109.5
C1 C2 C3 113.6(2)
C1 C2 H2A 108.9
C3 C2 H2A 108.9
C1 C2 H2B 108.9
C3 C2 H2B 108.9
H2A C2 H2B 107.7
C2 C3 C4 113.92(16)
C2 C3 H3A 108.8
C4 C3 H3A 108.8
C2 C3 H3B 108.8
C4 C3 H3B 108.8
H3A C3 H3B 107.7
C3 C4 C5 112.13(13)
C3 C4 H4A 109.2
C5 C4 H4A 109.2
C3 C4 H4B 109.2
C5 C4 H4B 109.2
H4A C4 H4B 107.9
C6 C5 C4 114.38(11)
C6 C5 H5A 108.7
C4 C5 H5A 108.7
C6 C5 H5B 108.7
C4 C5 H5B 108.7
H5A C5 H5B 107.6
O1 C6 C5 108.92(9)
O1 C6 C7 110.23(10)
C5 C6 C7 110.10(10)
O1 C6 H6 109.2
C5 C6 H6 109.2
C7 C6 H6 109.2
C8 C7 C6 113.56(10)
C8 C7 H7A 108.9
C6 C7 H7A 108.9
C8 C7 H7B 108.9
C6 C7 H7B 108.9
H7A C7 H7B 107.7
C9 C8 C7 179.05(14)
C8 C9 C10 179.16(14)
C9 C10 C11 113.34(10)
C9 C10 H10A 108.9
C11 C10 H10A 108.9
C9 C10 H10B 108.9
C11 C10 H10B 108.9
H10A C10 H10B 107.7
O2 C11 C12 108.71(9)
O2 C11 C10 110.47(10)
C12 C11 C10 110.26(10)
O2 C11 H11 109.1
C12 C11 H11 109.1
C10 C11 H11 109.1
C11 C12 C13 114.71(11)
C11 C12 H12A 108.6
C13 C12 H12A 108.6
C11 C12 H12B 108.6
C13 C12 H12B 108.6
H12A C12 H12B 107.6
C14 C13 C12 112.55(13)
C14 C13 H13A 109.1
C12 C13 H13A 109.1
C14 C13 H13B 109.1
C12 C13 H13B 109.1
H13A C13 H13B 107.8
C15 C14 C13 114.64(14)
C15 C14 H14A 108.6
C13 C14 H14A 108.6
C15 C14 H14B 108.6
C13 C14 H14B 108.6
H14A C14 H14B 107.6
C16 C15 C14 113.65(17)
C16 C15 H15A 108.8
C14 C15 H15A 108.8
C16 C15 H15B 108.8
C14 C15 H15B 108.8
H15A C15 H15B 107.7
C15 C16 H16A 109.5
C15 C16 H16B 109.5
H16A C16 H16B 109.5
C15 C16 H16C 109.5
H16A C16 H16C 109.5
H16B C16 H16C 109.5

loop_
_geom_bond_atom_site_label_1
_geom_bond_atom_site_label_2
_geom_bond_distance
_geom_bond_publ_flag
O1 C6 1.4235(14) y
O1 H1 0.8200 ?
O2 C11 1.4228(14) y
O2 H2 0.8200 ?
C1 C2 1.503(3) y
C1 H1A 0.9600 ?
C1 H1B 0.9600 ?
C1 H1C 0.9600 ?
C2 C3 1.511(2) y
C2 H2A 0.9700 ?
C2 H2B 0.9700 ?
C3 C4 1.519(2) y
C3 H3A 0.9700 ?
C3 H3B 0.9700 ?
C4 C5 1.5269(18) y
C4 H4A 0.9700 ?
C4 H4B 0.9700 ?
C5 C6 1.5174(15) y
C5 H5A 0.9700 ?
C5 H5B 0.9700 ?
C6 C7 1.5350(16) y
C6 H6 0.9800 ?
C7 C8 1.4630(15) y
C7 H7A 0.9700 ?
C7 H7B 0.9700 ?
C8 C9 1.1900(17) y
C9 C10 1.4657(16) y
C10 C11 1.5326(17) y
C10 H10A 0.9700 ?
C10 H10B 0.9700 ?
C11 C12 1.5184(15) y
C11 H11 0.9800 ?
C12 C13 1.5207(18) y
C12 H12A 0.9700 ?
C12 H12B 0.9700 ?
C13 C14 1.5198(19) y
C13 H13A 0.9700 ?
C13 H13B 0.9700 ?
C14 C15 1.507(2) y
C14 H14A 0.9700 ?
C14 H14B 0.9700 ?
C15 C16 1.506(2) y
C15 H15A 0.9700 ?
C15 H15B 0.9700 ?
C16 H16A 0.9600 ?
C16 H16B 0.9600 ?
C16 H16C 0.9600 ?

loop_
_geom_hbond_atom_site_label_D
_geom_hbond_atom_site_label_H
_geom_hbond_atom_site_label_A
_geom_hbond_distance_DH
_geom_hbond_distance_HA
_geom_hbond_distance_DA
_geom_hbond_angle_DHA
_geom_hbond_site_symmetry_A
_geom_hbond_publ_flag
O1 H1 O2 0.820 2.107 2.882 157.56 2_645 y
O2 H2 O1 0.820 2.099 2.881 159.49 2_755 y

loop_
_geom_torsion_atom_site_label_1
_geom_torsion_atom_site_label_2
_geom_torsion_atom_site_label_3
_geom_torsion_atom_site_label_4
_geom_torsion
C1 C2 C3 C4 -178.74(17)
C2 C3 C4 C5 179.62(14)
C3 C4 C5 C6 -174.01(12)
C4 C5 C6 O1 -64.81(15)
C4 C5 C6 C7 174.21(11)
O1 C6 C7 C8 60.23(13)
C5 C6 C7 C8 -179.58(11)
C9 C10 C11 O2 -60.39(14)
C9 C10 C11 C12 179.42(11)
O2 C11 C12 C13 64.75(15)
C10 C11 C12 C13 -174.00(11)
C11 C12 C13 C14 174.22(12)
C12 C13 C14 C15 -179.86(13)
C13 C14 C15 C16 -179.84(16)
